data_7704170
loop_
_publ_author_name
'Buchner, Magnus R.'
'M\"uller, Matthias'
'Spang, Nils'

_publ_section_title
;
 Probing the electronic boundaries between trigonal and tetrahedral
 coordination at beryllium.
;
_journal_issue 23
_journal_name_full 'Dalton transactions (Cambridge, England : 2003)'
_journal_page_first 7708
_journal_page_last 7712
_journal_paper_doi 10.1039/d0dt01442g
_journal_volume 49
_journal_year 2020
_chemical_formula_moiety C28
_chemical_formula_sum 'C14 H34 Be1.5 Cl7 N2'
_chemical_formula_weight 492.09
_space_group_crystal_system tetragonal
_space_group_IT_number 81
_space_group_name_Hall 'P -4'
_space_group_name_H-M_alt 'P -4'
_atom_sites_solution_hydrogens geom
_audit_creation_method SHELXL-2018/3
_audit_update_record
;
2020-04-01 deposited with the CCDC.	2020-04-23 downloaded from the CCDC.
;
_cell_angle_alpha 90
_cell_angle_beta 90
_cell_angle_gamma 90
_cell_formula_units_Z 4
_cell_length_a 14.0352(2)
_cell_length_b 14.0352(2)
_cell_length_c 12.0689(2)
_cell_measurement_reflns_used 58556
_cell_measurement_temperature 100(2)
_cell_measurement_theta_max 159.12
_cell_measurement_theta_min 6.30
_cell_volume 2377.41(6)
_computing_structure_refinement 'SHELXL-2018/3 (Sheldrick, 2018)'
_diffrn_ambient_temperature 100(2)
_diffrn_measured_fraction_theta_full 1.000
_diffrn_measured_fraction_theta_max 0.997
_diffrn_measurement_device_type 'STOE STADIVARI'
_diffrn_radiation_type CuK\a
_diffrn_radiation_wavelength 1.54178
_diffrn_reflns_av_R_equivalents 0.0148
_diffrn_reflns_av_unetI/netI 0.0105
_diffrn_reflns_Laue_measured_fraction_full 1.000
_diffrn_reflns_Laue_measured_fraction_max 0.997
_diffrn_reflns_limit_h_max 17
_diffrn_reflns_limit_h_min -16
_diffrn_reflns_limit_k_max 16
_diffrn_reflns_limit_k_min -17
_diffrn_reflns_limit_l_max 15
_diffrn_reflns_limit_l_min -7
_diffrn_reflns_number 29421
_diffrn_reflns_point_group_measured_fraction_full 0.998
_diffrn_reflns_point_group_measured_fraction_max 0.990
_diffrn_reflns_theta_full 67.679
_diffrn_reflns_theta_max 78.613
_diffrn_reflns_theta_min 3.149
_diffrn_source 'GeniX 3D HF Cu'
_exptl_absorpt_coefficient_mu 7.627
_exptl_absorpt_correction_T_max 0.0357
_exptl_absorpt_correction_T_min 0.0115
_exptl_absorpt_correction_type multi-scan
_exptl_absorpt_process_details
;
STOE LANA, absorption correction by scaling of reflection intensities.
J. Koziskova, F. Hahn, J. Richter, J. Kozisek, "Comparison of different
absorption corrections on the model structure of tetrakis(\m~2~-acetato)-
diaqua-di-copper(II)", Acta Chimica Slovaca, vol. 9, no. 2, 2016, pp. 136 - 140.
Afterwards a spherical absorption correction was performed within STOE LANA.
;
_exptl_crystal_colour colorless
_exptl_crystal_density_diffrn 1.375
_exptl_crystal_description block
_exptl_crystal_F_000 1028
_exptl_crystal_size_max 0.11
_exptl_crystal_size_mid 0.10
_exptl_crystal_size_min 0.09
_refine_diff_density_max 0.695
_refine_diff_density_min -0.421
_refine_diff_density_rms 0.063
_refine_ls_abs_structure_details
;
 Twinning involves inversion, so Flack parameter cannot be determined
;
_refine_ls_extinction_method none
_refine_ls_goodness_of_fit_ref 1.039
_refine_ls_hydrogen_treatment constr
_refine_ls_matrix_type full
_refine_ls_number_parameters 233
_refine_ls_number_reflns 5097
_refine_ls_number_restraints 0
_refine_ls_restrained_S_all 1.039
_refine_ls_R_factor_all 0.0284
_refine_ls_R_factor_gt 0.0280
_refine_ls_shift/su_max 0.001
_refine_ls_shift/su_mean 0.000
_refine_ls_structure_factor_coef Fsqd
_refine_ls_weighting_details 'w=1/[\s^2^(Fo^2^)+(0.0650P)^2^+0.5609P] where P=(Fo^2^+2Fc^2^)/3'
_refine_ls_weighting_scheme calc
_refine_ls_wR_factor_gt 0.0831
_refine_ls_wR_factor_ref 0.0835
_reflns_Friedel_coverage 0.888
_reflns_Friedel_fraction_full 0.996
_reflns_Friedel_fraction_max 0.982
_reflns_number_gt 5025
_reflns_number_total 5097
_reflns_threshold_expression 'I > 2\s(I)'
_cod_data_source_file d0dt01442g2.cif
_cod_data_source_block 4
_cod_depositor_comments 'Adding full bibliography for 7704167--7704172.cif.'
_cod_original_cell_volume 2377.41(8)
_cod_original_formula_sum 'C14 H34 Be1.50 Cl7 N2'
_cod_database_code 7704170
_shelx_shelxl_version_number 2018/3
_shelx_space_group_comment
;
The symmetry employed for this shelxl refinement is uniquely defined
by the following loop, which should always be used as a source of
symmetry information in preference to the above space-group names.
They are only intended as comments.
;

loop_
_space_group_symop_operation_xyz
'x, y, z'
'-x, -y, z'
'y, -x, -z'
'-y, x, -z'

loop_
_atom_site_label
_atom_site_type_symbol
_atom_site_fract_x
_atom_site_fract_y
_atom_site_fract_z
_atom_site_U_iso_or_equiv
_atom_site_adp_type
_atom_site_occupancy
_atom_site_site_symmetry_order
_atom_site_calc_flag
_atom_site_refinement_flags_posn
_atom_site_refinement_flags_adp
_atom_site_refinement_flags_occupancy
_atom_site_disorder_assembly
_atom_site_disorder_group
Cl1 Cl 0.500000 1.000000 -0.15259(8) 0.0313(2) Uani 1 2 d S T P A 1
C16 C 0.70170(18) 0.6746(2) 0.8398(2) 0.0503(8) Uani 0.758(5) 1 d . . P B 1
H16A H 0.748922 0.628448 0.813267 0.075 Uiso 0.758(5) 1 calc R U P B 1
H16B H 0.639285 0.643596 0.845146 0.075 Uiso 0.758(5) 1 calc R U P B 1
H16C H 0.720689 0.698156 0.912933 0.075 Uiso 0.758(5) 1 calc R U P B 1
Cl2 Cl 0.30689(5) 0.91675(5) -0.02575(7) 0.02705(16) Uani 1 1 d . . . A 1
Cl3 Cl 0.51018(5) 0.79275(5) -0.02169(7) 0.03158(17) Uani 1 1 d . . . A 1
Cl4 Cl 0.500000 1.000000 0.11022(8) 0.0275(2) Uani 1 2 d S T P A 1
Cl5 Cl 0.59024(5) 0.57639(5) 0.59781(6) 0.02589(16) Uani 1 1 d . . . C 1
Cl6 Cl 0.89774(5) 0.94194(5) 0.40138(6) 0.02431(15) Uani 1 1 d . . . D 1
N1 N 0.67670(18) 0.71937(19) 0.2623(2) 0.0234(5) Uani 1 1 d . . . E 1
N2 N 0.78757(17) 0.82033(17) 0.7449(2) 0.0208(5) Uani 1 1 d . . . B 1
C4 C 0.74483(14) 0.87745(14) 0.15840(18) 0.0446(6) Uani 0.632(5) 1 d . . P E 1
H4A H 0.724054 0.852152 0.086676 0.067 Uiso 0.632(5) 1 calc R U P E 1
H4B H 0.804846 0.912194 0.148963 0.067 Uiso 0.632(5) 1 calc R U P E 1
H4C H 0.696079 0.920723 0.187499 0.067 Uiso 0.632(5) 1 calc R U P E 1
C1 C 0.6622(2) 0.6672(2) 0.1522(2) 0.0247(6) Uani 1 1 d . . . E 1
H1A H 0.723241 0.637184 0.130491 0.030 Uiso 1 1 calc R U . E 1
H1B H 0.645827 0.714681 0.094605 0.030 Uiso 1 1 calc R U . E 1
C2 C 0.5847(2) 0.5904(2) 0.1539(3) 0.0266(6) Uani 1 1 d . . . E 1
H2A H 0.563224 0.577706 0.078050 0.040 Uiso 0.5 1 calc R U P E 1
H2B H 0.530718 0.612464 0.198549 0.040 Uiso 0.5 1 calc R U P E 1
H2C H 0.610546 0.531742 0.186203 0.040 Uiso 0.5 1 calc R U P E 1
H2D H 0.573101 0.570235 0.230484 0.040 Uiso 0.5 1 calc R U P E 1
H2E H 0.605607 0.535478 0.109986 0.040 Uiso 0.5 1 calc R U P E 1
H2F H 0.525779 0.616199 0.122332 0.040 Uiso 0.5 1 calc R U P E 1
C3 C 0.7614(2) 0.7856(2) 0.2491(3) 0.0259(6) Uani 1 1 d . . . E 1
H3A H 0.816780 0.747608 0.224033 0.031 Uiso 1 1 calc R U . E 1
H3B H 0.777400 0.812487 0.322615 0.031 Uiso 1 1 calc R U . E 1
C5 C 0.5864(2) 0.7734(2) 0.2881(3) 0.0294(6) Uani 1 1 d . . . E 1
H5A H 0.534631 0.726950 0.301786 0.035 Uiso 1 1 calc R U . E 1
H5B H 0.568423 0.811526 0.222356 0.035 Uiso 1 1 calc R U . E 1
C6 C 0.59480(9) 0.84867(9) 0.40136(12) 0.0416(4) Uani 0.368(5) 1 d . . P E 1
H6A H 0.585054 0.812051 0.469556 0.062 Uiso 0.368(5) 1 calc R U P E 1
H6B H 0.546026 0.898410 0.395821 0.062 Uiso 0.368(5) 1 calc R U P E 1
H6C H 0.658078 0.878172 0.402785 0.062 Uiso 0.368(5) 1 calc R U P E 1
C7 C 0.6966(2) 0.6499(2) 0.3563(3) 0.0297(6) Uani 1 1 d . . . E 1
H7A H 0.638894 0.610795 0.368843 0.036 Uiso 1 1 calc R U . E 1
H7B H 0.708703 0.686763 0.424787 0.036 Uiso 1 1 calc R U . E 1
C8 C 0.7855(3) 0.5799(2) 0.3348(3) 0.0345(8) Uani 1 1 d . . . E 1
H8A H 0.793930 0.537949 0.399025 0.052 Uiso 0.5 1 calc R U P E 1
H8B H 0.843388 0.617753 0.323781 0.052 Uiso 0.5 1 calc R U P E 1
H8C H 0.773333 0.541286 0.268665 0.052 Uiso 0.5 1 calc R U P E 1
H8D H 0.813170 0.593376 0.261955 0.052 Uiso 0.5 1 calc R U P E 1
H8E H 0.763713 0.513572 0.337200 0.052 Uiso 0.5 1 calc R U P E 1
H8F H 0.833768 0.590040 0.392316 0.052 Uiso 0.5 1 calc R U P E 1
C9 C 0.7825(2) 0.8870(2) 0.6459(3) 0.0264(6) Uani 1 1 d . . . B 1
H9A H 0.773603 0.848379 0.578104 0.032 Uiso 1 1 calc R U . B 1
H9B H 0.844306 0.920555 0.639003 0.032 Uiso 1 1 calc R U . B 1
C10 C 0.6981(2) 0.9660(2) 0.6519(2) 0.0245(6) Uani 1 1 d . . . B 1
H10A H 0.701500 1.007411 0.586594 0.037 Uiso 0.5 1 calc R U P B 1
H10B H 0.705692 1.004510 0.719061 0.037 Uiso 0.5 1 calc R U P B 1
H10C H 0.636154 0.933835 0.653578 0.037 Uiso 0.5 1 calc R U P B 1
H10D H 0.660731 0.956426 0.719561 0.037 Uiso 0.5 1 calc R U P B 1
H10E H 0.656539 0.959328 0.587094 0.037 Uiso 0.5 1 calc R U P B 1
H10F H 0.726076 1.030003 0.652578 0.037 Uiso 0.5 1 calc R U P B 1
C11 C 0.8011(2) 0.8752(2) 0.8529(3) 0.0237(6) Uani 1 1 d . . . B 1
H11A H 0.805558 0.828706 0.914417 0.028 Uiso 1 1 calc R U . B 1
H11B H 0.743629 0.914533 0.865950 0.028 Uiso 1 1 calc R U . B 1
C12 C 0.8908(2) 0.9417(2) 0.8573(3) 0.0250(6) Uani 1 1 d . . . B 1
H12A H 0.892236 0.975460 0.928363 0.037 Uiso 0.5 1 calc R U P B 1
H12B H 0.887581 0.988114 0.796693 0.037 Uiso 0.5 1 calc R U P B 1
H12C H 0.948663 0.903216 0.849507 0.037 Uiso 0.5 1 calc R U P B 1
H12D H 0.926751 0.935733 0.788013 0.037 Uiso 0.5 1 calc R U P B 1
H12E H 0.931406 0.923079 0.919682 0.037 Uiso 0.5 1 calc R U P B 1
H12F H 0.870323 1.007977 0.866868 0.037 Uiso 0.5 1 calc R U P B 1
C13 C 0.8733(2) 0.7563(2) 0.7297(3) 0.0252(6) Uani 1 1 d . . . B 1
H13A H 0.884258 0.720221 0.798995 0.030 Uiso 1 1 calc R U . B 1
H13B H 0.930223 0.796405 0.716217 0.030 Uiso 1 1 calc R U . B 1
C14 C 0.86072(8) 0.67585(8) 0.62004(9) 0.0391(3) Uani 0.242(5) 1 d . . P B 1
H14A H 0.796551 0.648355 0.621551 0.059 Uiso 0.242(5) 1 calc R U P B 1
H14B H 0.908016 0.624888 0.627497 0.059 Uiso 0.242(5) 1 calc R U P B 1
H14C H 0.870522 0.709216 0.549623 0.059 Uiso 0.242(5) 1 calc R U P B 1
C15 C 0.6954(2) 0.7633(2) 0.7534(3) 0.0248(6) Uani 1 1 d . . . B 1
H15A H 0.678839 0.738487 0.679058 0.030 Uiso 1 1 calc R U . B 1
H15B H 0.643437 0.806486 0.777058 0.030 Uiso 1 1 calc R U . B 1
Be1 Be 0.4474(3) 0.9176(3) -0.0221(4) 0.0259(7) Uani 1 1 d . . . A 1
Be2 Be 0.500000 0.500000 0.500000 0.0223(14) Uani 1 4 d S T P C 1
Be3 Be 1.000000 1.000000 0.500000 0.0227(14) Uani 1 4 d S T P D 1
Cl7 Cl 0.74483(14) 0.87745(14) 0.15840(18) 0.0446(6) Uani 0.368(5) 1 d . . P E 2
Cl8 Cl 0.59480(9) 0.84867(9) 0.40136(12) 0.0416(4) Uani 0.632(5) 1 d . . P E 2
Cl9 Cl 0.86072(8) 0.67585(8) 0.62004(9) 0.0391(3) Uani 0.758(5) 1 d . . P B 2
Cl10 Cl 0.70170(18) 0.6746(2) 0.8398(2) 0.0503(8) Uani 0.242(5) 1 d . . P B 2

loop_
_atom_site_aniso_label
_atom_site_aniso_U_11
_atom_site_aniso_U_22
_atom_site_aniso_U_33
_atom_site_aniso_U_23
_atom_site_aniso_U_13
_atom_site_aniso_U_12
Cl1 0.0340(5) 0.0372(5) 0.0226(4) 0.000 0.000 -0.0129(4)
C16 0.0419(13) 0.0548(15) 0.0541(15) -0.0141(11) 0.0073(10) -0.0114(10)
Cl2 0.0218(3) 0.0245(3) 0.0349(4) 0.0040(3) 0.0016(3) 0.0013(2)
Cl3 0.0260(3) 0.0269(3) 0.0419(4) -0.0049(3) -0.0051(3) 0.0052(3)
Cl4 0.0324(5) 0.0274(5) 0.0229(4) 0.000 0.000 -0.0005(4)
Cl5 0.0276(3) 0.0272(3) 0.0229(3) -0.0017(2) -0.0028(3) -0.0025(2)
Cl6 0.0240(3) 0.0257(3) 0.0233(3) -0.0013(2) -0.0035(2) -0.0026(2)
N1 0.0219(12) 0.0251(12) 0.0233(12) -0.0013(10) -0.0012(9) -0.0018(9)
N2 0.0204(11) 0.0208(11) 0.0211(11) -0.0010(9) 0.0022(9) -0.0018(9)
C4 0.0402(10) 0.0402(9) 0.0535(12) -0.0091(8) -0.0040(8) -0.0037(7)
C1 0.0234(13) 0.0282(14) 0.0224(14) -0.0043(11) -0.0008(11) -0.0019(11)
C2 0.0235(13) 0.0273(14) 0.0289(15) -0.0053(12) 0.0002(12) -0.0031(11)
C3 0.0236(14) 0.0252(14) 0.0291(15) 0.0022(11) -0.0031(11) -0.0065(11)
C5 0.0259(15) 0.0322(16) 0.0301(15) -0.0066(12) 0.0035(12) 0.0028(12)
C6 0.0410(7) 0.0418(7) 0.0421(7) -0.0117(5) 0.0039(5) -0.0029(5)
C7 0.0344(16) 0.0301(15) 0.0246(15) 0.0037(12) -0.0045(12) -0.0049(12)
C8 0.0456(19) 0.0259(15) 0.0318(17) 0.0137(13) -0.0148(15) -0.0163(14)
C9 0.0295(15) 0.0265(14) 0.0232(14) 0.0039(11) 0.0004(11) -0.0014(11)
C10 0.0373(16) 0.0198(13) 0.0165(13) 0.0060(10) -0.0018(11) -0.0043(11)
C11 0.0258(13) 0.0238(13) 0.0216(13) -0.0052(11) 0.0002(11) -0.0003(11)
C12 0.0279(14) 0.0206(13) 0.0264(14) -0.0032(11) 0.0035(11) -0.0027(11)
C13 0.0197(13) 0.0255(14) 0.0303(15) -0.0056(11) 0.0037(11) 0.0020(11)
C14 0.0396(6) 0.0388(6) 0.0388(6) -0.0088(4) 0.0058(4) 0.0030(4)
C15 0.0209(13) 0.0238(14) 0.0297(15) -0.0007(11) -0.0001(11) -0.0046(11)
Be1 0.0254(17) 0.0233(17) 0.0289(19) 0.0001(15) 0.0004(16) -0.0013(13)
Be2 0.023(2) 0.023(2) 0.020(4) 0.000 0.000 0.000
Be3 0.021(2) 0.021(2) 0.026(4) 0.000 0.000 0.000
Cl7 0.0402(10) 0.0402(9) 0.0535(12) -0.0091(8) -0.0040(8) -0.0037(7)
Cl8 0.0410(7) 0.0418(7) 0.0421(7) -0.0117(5) 0.0039(5) -0.0029(5)
Cl9 0.0396(6) 0.0388(6) 0.0388(6) -0.0088(4) 0.0058(4) 0.0030(4)
Cl10 0.0419(13) 0.0548(15) 0.0541(15) -0.0141(11) 0.0073(10) -0.0114(10)

loop_
_atom_type_symbol
_atom_type_description
_atom_type_scat_dispersion_real
_atom_type_scat_dispersion_imag
_atom_type_scat_source
C C 0.0181 0.0091 'International Tables Vol C Tables 4.2.6.8 and 6.1.1.4'
Be Be 0.0038 0.0014 'International Tables Vol C Tables 4.2.6.8 and 6.1.1.4'
N N 0.0311 0.0180 'International Tables Vol C Tables 4.2.6.8 and 6.1.1.4'
Cl Cl 0.3639 0.7018 'International Tables Vol C Tables 4.2.6.8 and 6.1.1.4'
H H 0.0000 0.0000 'International Tables Vol C Tables 4.2.6.8 and 6.1.1.4'

loop_
_geom_angle_atom_site_label_1
_geom_angle_atom_site_label_2
_geom_angle_atom_site_label_3
_geom_angle
_geom_angle_site_symmetry_1
_geom_angle_site_symmetry_3
_geom_angle_publ_flag
Be1 Cl1 Be1 82.1(2) . 2_675 ?
Be1 Cl4 Be1 81.3(2) . 2_675 ?
C5 N1 C3 111.8(2) . . ?
C5 N1 C7 108.8(3) . . ?
C3 N1 C7 109.1(2) . . ?
C5 N1 C1 107.9(2) . . ?
C3 N1 C1 107.8(2) . . ?
C7 N1 C1 111.4(2) . . ?
C13 N2 C9 107.9(2) . . ?
C13 N2 C15 111.8(2) . . ?
C9 N2 C15 109.7(2) . . ?
C13 N2 C11 107.7(2) . . ?
C9 N2 C11 111.5(2) . . ?
C15 N2 C11 108.2(2) . . ?
N1 C1 C2 114.8(2) . . ?
N1 C3 C4 115.0(2) . . ?
N1 C5 C6 114.4(2) . . ?
N1 C7 C8 114.4(3) . . ?
N2 C9 C10 114.8(2) . . ?
N2 C11 C12 115.4(2) . . ?
N2 C13 C14 113.3(2) . . ?
N2 C15 C16 113.5(2) . . ?
Cl3 Be1 Cl2 116.4(2) . . ?
Cl3 Be1 Cl1 109.78(19) . . ?
Cl2 Be1 Cl1 109.9(2) . . ?
Cl3 Be1 Cl4 109.4(2) . . ?
Cl2 Be1 Cl4 111.73(19) . . ?
Cl1 Be1 Cl4 98.26(17) . . ?
Cl5 Be2 Cl5 109.63(2) . 3_566 ?
Cl5 Be2 Cl5 109.63(2) . 4_656 ?
Cl5 Be2 Cl5 109.15(4) 3_566 4_656 ?
Cl5 Be2 Cl5 109.15(4) . 2_665 ?
Cl5 Be2 Cl5 109.63(2) 3_566 2_665 ?
Cl5 Be2 Cl5 109.63(2) 4_656 2_665 ?
Cl6 Be3 Cl6 110.01(2) 3_576 2_775 ?
Cl6 Be3 Cl6 108.40(4) 3_576 4_756 ?
Cl6 Be3 Cl6 110.01(2) 2_775 4_756 ?
Cl6 Be3 Cl6 110.01(2) 3_576 . ?
Cl6 Be3 Cl6 108.40(4) 2_775 . ?
Cl6 Be3 Cl6 110.01(2) 4_756 . ?

loop_
_geom_bond_atom_site_label_1
_geom_bond_atom_site_label_2
_geom_bond_distance
_geom_bond_site_symmetry_2
_geom_bond_publ_flag
Cl1 Be1 2.089(4) . ?
Cl1 Be1 2.089(4) 2_675 ?
C16 C15 1.627(4) . ?
Cl2 Be1 1.973(4) . ?
Cl3 Be1 1.961(4) . ?
Cl4 Be1 2.106(4) . ?
Cl4 Be1 2.106(4) 2_675 ?
Cl5 Be2 2.0364(7) . ?
Cl6 Be3 2.0349(6) . ?
N1 C5 1.509(4) . ?
N1 C3 1.517(4) . ?
N1 C7 1.521(4) . ?
N1 C1 1.531(4) . ?
N2 C13 1.513(4) . ?
N2 C9 1.520(4) . ?
N2 C15 1.524(4) . ?
N2 C11 1.525(4) . ?
C4 C3 1.707(4) . ?
C1 C2 1.532(4) . ?
C5 C6 1.732(4) . ?
C7 C8 1.610(5) . ?
C9 C10 1.624(4) . ?
C11 C12 1.569(4) . ?
C13 C14 1.749(3) . ?
